data_4516044
loop_
_publ_author_name
'Mishra, Vishwesh'
'Thirupathi, Natesan'

_publ_section_title
;
 Critical Role of Anions in Platinum(II) Precursors upon the Structural
 Motifs of Six-Membered Cycloplatinated
 <i>N</i>,<i>N</i>',<i>N</i>&#x2033;-Triarylguanidines.
;
_journal_issue 6
_journal_name_full 'ACS omega'
_journal_page_first 6075
_journal_page_last 6090
_journal_paper_doi 10.1021/acsomega.8b00782
_journal_volume 3
_journal_year 2018
_chemical_formula_moiety 'C46 H45 F3 N6 O2 Pt'
_chemical_formula_sum 'C46 H45 F3 N6 O2 Pt'
_chemical_formula_weight 965.97
_space_group_crystal_system triclinic
_space_group_IT_number 2
_space_group_name_Hall '-P 1'
_space_group_name_H-M_alt 'P -1'
_atom_sites_solution_hydrogens geom
_audit_creation_method SHELXL-2017/1
_cell_angle_alpha 113.345(3)
_cell_angle_beta 91.507(2)
_cell_angle_gamma 100.935(2)
_cell_formula_units_Z 2
_cell_length_a 12.8497(3)
_cell_length_b 13.0110(4)
_cell_length_c 14.5696(4)
_cell_measurement_reflns_used 12349
_cell_measurement_temperature 298(2)
_cell_measurement_theta_max 28.3140
_cell_measurement_theta_min 3.2980
_cell_volume 2181.88(12)
_computing_cell_refinement 'CrysAlisPro 1.171.38.46 (Rigaku OD, 2015)'
_computing_data_collection 'CrysAlisPro 1.171.38.46 (Rigaku OD, 2015)'
_computing_data_reduction 'CrysAlisPro 1.171.38.46 (Rigaku OD, 2015)'
_computing_molecular_graphics Olex2
_computing_publication_material 'WINGX 2014'
_computing_structure_refinement 'SHELXL-2017/1 (Sheldrick, 2017)'
_computing_structure_solution 'SHELXS-2016 (Sheldrick, 2016)'
_diffrn_ambient_temperature 298(2)
_diffrn_detector_area_resol_mean 15.9821
_diffrn_measured_fraction_theta_full 0.994
_diffrn_measured_fraction_theta_max 0.995
_diffrn_measurement_device_type 'Xcalibur, Eos'
_diffrn_measurement_method '\w scans'
_diffrn_radiation_type MoK\a
_diffrn_radiation_wavelength 0.71073
_diffrn_reflns_av_R_equivalents 0.0382
_diffrn_reflns_av_unetI/netI 0.0425
_diffrn_reflns_Laue_measured_fraction_full 0.994
_diffrn_reflns_Laue_measured_fraction_max 0.995
_diffrn_reflns_limit_h_max 16
_diffrn_reflns_limit_h_min -16
_diffrn_reflns_limit_k_max 16
_diffrn_reflns_limit_k_min -16
_diffrn_reflns_limit_l_max 18
_diffrn_reflns_limit_l_min -18
_diffrn_reflns_number 30246
_diffrn_reflns_point_group_measured_fraction_full 0.994
_diffrn_reflns_point_group_measured_fraction_max 0.995
_diffrn_reflns_theta_full 25.242
_diffrn_reflns_theta_max 26.372
_diffrn_reflns_theta_min 3.747
_diffrn_source 'fine-focus sealed X-ray tube'
_exptl_absorpt_coefficient_mu 3.272
_exptl_absorpt_correction_T_max 1.00000
_exptl_absorpt_correction_T_min 0.57556
_exptl_absorpt_correction_type multi-scan
_exptl_absorpt_process_details
;
CrysAlisPro 1.171.38.46 (Rigaku Oxford Diffraction, 2015)
Empirical absorption correction using spherical harmonics,
 implemented in SCALE3 ABSPACK scaling algorithm.
;
_exptl_crystal_colour Colorless
_exptl_crystal_density_diffrn 1.470
_exptl_crystal_density_method 'not measured'
_exptl_crystal_description Rhombic
_exptl_crystal_F_000 968
_exptl_crystal_size_max 0.020
_exptl_crystal_size_mid 0.020
_exptl_crystal_size_min 0.010
_refine_diff_density_max 1.177
_refine_diff_density_min -1.228
_refine_diff_density_rms 0.102
_refine_ls_extinction_method none
_refine_ls_goodness_of_fit_ref 1.050
_refine_ls_hydrogen_treatment constr
_refine_ls_matrix_type full
_refine_ls_number_parameters 523
_refine_ls_number_reflns 8863
_refine_ls_number_restraints 1
_refine_ls_restrained_S_all 1.368
_refine_ls_R_factor_all 0.0417
_refine_ls_R_factor_gt 0.0323
_refine_ls_shift/su_max 0.014
_refine_ls_shift/su_mean 0.000
_refine_ls_structure_factor_coef Fsqd
_refine_ls_weighting_details 'w=1/[\s^2^(Fo^2^)+(0.0469P)^2^+0.4157P] where P=(Fo^2^+2Fc^2^)/3'
_refine_ls_weighting_scheme calc
_refine_ls_wR_factor_gt 0.0771
_refine_ls_wR_factor_ref 0.0810
_reflns_Friedel_coverage 0.000
_reflns_number_gt 7695
_reflns_number_total 8863
_reflns_threshold_expression 'I > 2\s(I)'
_cod_data_source_file ao8b00782_si_002.cif
_cod_data_source_block Complex-3
_cod_original_cell_volume 2181.88(11)
_cod_database_code 4516044
_shelx_shelxl_version_number 2017/1
_shelx_space_group_comment
;
The symmetry employed for this shelxl refinement is uniquely defined
by the following loop, which should always be used as a source of
symmetry information in preference to the above space-group names.
They are only intended as comments.
;
_shelx_estimated_absorpt_t_min 0.937
_shelx_estimated_absorpt_t_max 0.968

loop_
_space_group_symop_operation_xyz
'x, y, z'
'-x, -y, -z'

loop_
_atom_site_label
_atom_site_type_symbol
_atom_site_fract_x
_atom_site_fract_y
_atom_site_fract_z
_atom_site_U_iso_or_equiv
_atom_site_adp_type
_atom_site_occupancy
_atom_site_site_symmetry_order
_atom_site_calc_flag
_atom_site_refinement_flags_posn
_atom_site_refinement_flags_adp
_atom_site_refinement_flags_occupancy
_atom_site_disorder_assembly
_atom_site_disorder_group
Pt1 Pt 1.68576(2) 1.14983(2) 0.42867(2) 0.02635(6) Uani 1 1 d . . . . .
F1 F 1.4004(5) 1.2803(6) 0.2746(5) 0.204(4) Uani 1 1 d . . . . .
F2 F 1.3835(5) 1.1162(6) 0.2159(6) 0.190(4) Uani 1 1 d . . . . .
F3 F 1.4697(5) 1.2040(11) 0.1555(5) 0.252(6) Uani 1 1 d . . . . .
O1 O 1.5540(2) 1.1411(3) 0.3302(2) 0.0381(7) Uani 1 1 d . . . . .
O2 O 1.6222(3) 1.3095(4) 0.3245(4) 0.0814(14) Uani 1 1 d . . . . .
N1 N 1.5985(3) 1.2007(3) 0.5463(3) 0.0315(7) Uani 1 1 d . . . . .
N2 N 1.5567(3) 1.2353(4) 0.7102(3) 0.0480(10) Uani 1 1 d . . . . .
H2 H 1.493787 1.240979 0.694084 0.058 Uiso 1 1 calc R U . . .
N3 N 1.7172(3) 1.2030(4) 0.6661(3) 0.0530(11) Uani 1 1 d . . . . .
H3 H 1.723511 1.210855 0.727568 0.064 Uiso 1 1 calc DR U . . .
N4 N 1.7595(3) 1.0904(3) 0.3004(2) 0.0296(7) Uani 1 1 d . . . . .
N5 N 1.9004(3) 1.1071(3) 0.2066(3) 0.0411(9) Uani 1 1 d . . . . .
H5 H 1.907437 1.039864 0.199045 0.049 Uiso 1 1 calc R U . . .
N6 N 1.8487(3) 1.2705(3) 0.3211(3) 0.0378(8) Uani 1 1 d . . . . .
H6 H 1.792385 1.296419 0.339266 0.045 Uiso 1 1 calc R U . . .
C1 C 1.6250(3) 1.2119(4) 0.6382(3) 0.0323(9) Uani 1 1 d . . . . .
C2 C 1.4925(4) 1.2179(4) 0.5281(3) 0.0429(11) Uani 1 1 d . . . . .
C3 C 1.4048(4) 1.1182(5) 0.4905(4) 0.0527(13) Uani 1 1 d . . . . .
H3A H 1.416598 1.045603 0.477362 0.063 Uiso 1 1 calc R U . . .
C4 C 1.3041(4) 1.1330(6) 0.4749(5) 0.0675(16) Uani 1 1 d . . . . .
H4 H 1.246239 1.070754 0.450949 0.081 Uiso 1 1 calc R U . . .
C5 C 1.2904(5) 1.2429(6) 0.4955(5) 0.0697(17) Uani 1 1 d . . . . .
H5A H 1.221693 1.252199 0.484849 0.084 Uiso 1 1 calc R U . . .
C6 C 1.3700(4) 1.3368(5) 0.5298(5) 0.0633(15) Uani 1 1 d . . . . .
H6A H 1.356001 1.408514 0.542712 0.076 Uiso 1 1 calc R U . . .
C7 C 1.4774(4) 1.3251(5) 0.5465(4) 0.0532(13) Uani 1 1 d . . . . .
C8 C 1.5654(5) 1.4227(5) 0.5809(5) 0.0667(16) Uani 1 1 d . . . . .
H8A H 1.539721 1.490280 0.589651 0.100 Uiso 1 1 calc R U . . .
H8B H 1.599585 1.431945 0.643905 0.100 Uiso 1 1 calc R U . . .
H8C H 1.615703 1.411089 0.532126 0.100 Uiso 1 1 calc R U . . .
C9 C 1.5849(4) 1.2510(5) 0.8115(4) 0.0481(12) Uani 1 1 d . . . . .
C10 C 1.5819(4) 1.1568(5) 0.8339(4) 0.0569(13) Uani 1 1 d . . . . .
H10 H 1.559683 1.083203 0.783551 0.068 Uiso 1 1 calc R U . . .
C11 C 1.6117(5) 1.1713(7) 0.9305(5) 0.0739(18) Uani 1 1 d . . . . .
H11 H 1.609719 1.107502 0.945022 0.089 Uiso 1 1 calc R U . . .
C12 C 1.6437(6) 1.2777(8) 1.0043(5) 0.086(2) Uani 1 1 d . . . . .
H12 H 1.663756 1.287377 1.069549 0.103 Uiso 1 1 calc R U . . .
C13 C 1.6463(8) 1.3683(7) 0.9831(5) 0.106(3) Uani 1 1 d . . . . .
H13 H 1.667198 1.440959 1.035128 0.127 Uiso 1 1 calc R U . . .
C14 C 1.6189(6) 1.3599(6) 0.8855(5) 0.083(2) Uani 1 1 d . . . . .
C16 C 1.8119(3) 1.1830(4) 0.6190(3) 0.0334(9) Uani 1 1 d . . . . .
C17 C 1.8116(3) 1.1548(3) 0.5156(3) 0.0262(8) Uani 1 1 d . . . . .
C18 C 1.9087(3) 1.1325(4) 0.4782(3) 0.0379(10) Uani 1 1 d . . . . .
H18 H 1.912987 1.112051 0.409856 0.045 Uiso 1 1 calc R U . . .
C19 C 1.9979(4) 1.1391(4) 0.5371(4) 0.0479(12) Uani 1 1 d . . . . .
H19 H 2.060211 1.124090 0.508684 0.057 Uiso 1 1 calc R U . . .
C20 C 1.9933(4) 1.1683(5) 0.6386(4) 0.0526(13) Uani 1 1 d . . . . .
H20 H 2.052774 1.172109 0.678617 0.063 Uiso 1 1 calc R U . . .
C21 C 1.9013(4) 1.1920(5) 0.6815(4) 0.0518(13) Uani 1 1 d . . . . .
C23 C 1.8344(3) 1.1553(3) 0.2755(3) 0.0316(9) Uani 1 1 d . . . . .
C24 C 1.7305(3) 0.9688(4) 0.2401(3) 0.0340(9) Uani 1 1 d . . . . .
C25 C 1.7411(4) 0.8952(4) 0.2863(4) 0.0417(11) Uani 1 1 d . . . . .
H25 H 1.767888 0.925813 0.353834 0.050 Uiso 1 1 calc R U . . .
C26 C 1.7123(4) 0.7771(4) 0.2331(5) 0.0547(13) Uani 1 1 d . . . . .
H26 H 1.719508 0.728620 0.264489 0.066 Uiso 1 1 calc R U . . .
C27 C 1.6728(4) 0.7326(4) 0.1332(5) 0.0656(16) Uani 1 1 d . . . . .
H27 H 1.655114 0.653573 0.096232 0.079 Uiso 1 1 calc R U . . .
C28 C 1.6594(4) 0.8051(5) 0.0876(4) 0.0571(14) Uani 1 1 d . . . . .
H28 H 1.631183 0.773253 0.020402 0.069 Uiso 1 1 calc R U . . .
C29 C 1.6868(3) 0.9245(4) 0.1390(3) 0.0412(10) Uani 1 1 d . . . . .
C30 C 1.6654(4) 0.9993(5) 0.0880(4) 0.0555(13) Uani 1 1 d . . . . .
H30A H 1.688906 1.078405 0.133670 0.083 Uiso 1 1 calc R U . . .
H30B H 1.703226 0.984251 0.029736 0.083 Uiso 1 1 calc R U . . .
H30C H 1.590250 0.983321 0.067881 0.083 Uiso 1 1 calc R U . . .
C31 C 1.9595(4) 1.1550(4) 0.1452(3) 0.0461(12) Uani 1 1 d . . . . .
C32 C 1.9184(5) 1.2237(5) 0.1089(4) 0.0632(15) Uani 1 1 d . . . . .
H32 H 1.851375 1.238726 0.123059 0.076 Uiso 1 1 calc R U . . .
C33 C 1.9783(7) 1.2707(7) 0.0506(5) 0.087(2) Uani 1 1 d . . . . .
H33 H 1.952300 1.319067 0.027416 0.104 Uiso 1 1 calc R U . . .
C34 C 2.0744(7) 1.2452(9) 0.0281(6) 0.107(3) Uani 1 1 d . . . . .
H34 H 2.114472 1.276526 -0.010594 0.129 Uiso 1 1 calc R U . . .
C35 C 2.1134(5) 1.1734(8) 0.0619(6) 0.094(3) Uani 1 1 d . . . . .
H35 H 2.178783 1.155480 0.044244 0.113 Uiso 1 1 calc R U . . .
C36 C 2.0575(4) 1.1271(5) 0.1217(4) 0.0636(16) Uani 1 1 d . . . . .
C37 C 2.1019(5) 1.0508(7) 0.1597(6) 0.091(2) Uani 1 1 d . . . . .
H37A H 2.052659 1.026978 0.199582 0.137 Uiso 1 1 calc R U . . .
H37B H 2.112651 0.984541 0.103696 0.137 Uiso 1 1 calc R U . . .
H37C H 2.168789 1.092022 0.200163 0.137 Uiso 1 1 calc R U . . .
C38 C 1.9461(3) 1.3549(4) 0.3429(3) 0.0378(10) Uani 1 1 d . . . . .
C39 C 2.0421(4) 1.3317(4) 0.3633(4) 0.0498(12) Uani 1 1 d . . . . .
H39 H 2.044020 1.260284 0.362581 0.060 Uiso 1 1 calc R U . . .
C40 C 2.1366(4) 1.4143(5) 0.3849(5) 0.0601(15) Uani 1 1 d . . . . .
H40 H 2.201752 1.397737 0.396477 0.072 Uiso 1 1 calc R U . . .
C41 C 2.1319(4) 1.5212(5) 0.3888(5) 0.0694(17) Uani 1 1 d . . . . .
H41 H 2.194213 1.577299 0.403539 0.083 Uiso 1 1 calc R U . . .
C42 C 2.0367(4) 1.5447(4) 0.3713(5) 0.0675(17) Uani 1 1 d . . . . .
H42 H 2.034946 1.617919 0.376491 0.081 Uiso 1 1 calc R U . . .
C43 C 1.9408(4) 1.4618(4) 0.3455(4) 0.0506(13) Uani 1 1 d . . . . .
C44 C 1.8376(5) 1.4886(5) 0.3227(7) 0.090(2) Uani 1 1 d . . . . .
H44A H 1.850215 1.566172 0.328403 0.134 Uiso 1 1 calc R U . . .
H44B H 1.807069 1.437116 0.255486 0.134 Uiso 1 1 calc R U . . .
H44C H 1.789215 1.479864 0.369500 0.134 Uiso 1 1 calc R U . . .
C45 C 1.5538(4) 1.2214(5) 0.3046(4) 0.0440(11) Uani 1 1 d . . . . .
C46 C 1.4528(5) 1.2061(6) 0.2371(5) 0.0606(15) Uani 1 1 d . . . . .
C22 C 1.9111(7) 1.2310(9) 0.8005(5) 0.117(3) Uani 1 1 d . . . . .
H22A H 1.844335 1.245793 0.824547 0.175 Uiso 1 1 calc DR U . . .
H22B H 1.929029 1.171180 0.816456 0.175 Uiso 1 1 calc R U . . .
H22C H 1.965919 1.299493 0.832003 0.175 Uiso 1 1 calc R U . . .
C15 C 1.589(2) 1.4590(13) 0.8627(12) 0.072(6) Uiso 0.45(3) 1 d . . P A 1
C15' C 1.6513(18) 1.4682(12) 0.8577(11) 0.082(6) Uiso 0.55(3) 1 d . . P A 2

loop_
_atom_site_aniso_label
_atom_site_aniso_U_11
_atom_site_aniso_U_22
_atom_site_aniso_U_33
_atom_site_aniso_U_23
_atom_site_aniso_U_13
_atom_site_aniso_U_12
Pt1 0.02119(9) 0.03075(9) 0.02684(9) 0.01108(7) 0.00457(6) 0.00635(6)
F1 0.157(5) 0.179(6) 0.187(6) -0.048(5) -0.105(5) 0.125(5)
F2 0.110(4) 0.162(5) 0.294(9) 0.125(6) -0.133(5) -0.032(4)
F3 0.113(4) 0.580(18) 0.113(5) 0.202(8) -0.003(4) 0.057(7)
O1 0.0297(15) 0.0508(18) 0.0363(17) 0.0193(15) 0.0028(13) 0.0110(13)
O2 0.054(2) 0.080(3) 0.125(4) 0.065(3) -0.014(2) 0.002(2)
N1 0.0261(17) 0.0429(19) 0.0295(19) 0.0152(16) 0.0057(14) 0.0155(15)
N2 0.043(2) 0.076(3) 0.036(2) 0.027(2) 0.0147(18) 0.028(2)
N3 0.039(2) 0.098(3) 0.030(2) 0.028(2) 0.0070(17) 0.028(2)
N4 0.0263(17) 0.0333(17) 0.0276(18) 0.0110(15) 0.0073(14) 0.0057(14)
N5 0.035(2) 0.042(2) 0.045(2) 0.0155(18) 0.0158(17) 0.0088(16)
N6 0.0303(18) 0.0342(18) 0.047(2) 0.0146(18) 0.0156(16) 0.0064(15)
C1 0.029(2) 0.039(2) 0.031(2) 0.0135(19) 0.0067(18) 0.0133(17)
C2 0.044(3) 0.066(3) 0.035(3) 0.029(2) 0.019(2) 0.030(2)
C3 0.028(2) 0.084(4) 0.054(3) 0.036(3) 0.005(2) 0.012(2)
C4 0.041(3) 0.082(4) 0.085(4) 0.045(4) -0.001(3) 0.004(3)
C5 0.059(4) 0.081(4) 0.090(5) 0.053(4) 0.022(3) 0.021(3)
C6 0.053(3) 0.083(4) 0.080(4) 0.053(4) 0.016(3) 0.029(3)
C7 0.055(3) 0.062(3) 0.059(3) 0.036(3) 0.020(3) 0.022(3)
C8 0.063(4) 0.060(3) 0.077(4) 0.025(3) 0.002(3) 0.020(3)
C9 0.049(3) 0.072(3) 0.029(2) 0.022(3) 0.016(2) 0.024(2)
C10 0.053(3) 0.071(4) 0.051(3) 0.030(3) 0.013(3) 0.015(3)
C11 0.073(4) 0.105(5) 0.066(4) 0.055(4) 0.013(3) 0.022(4)
C12 0.095(5) 0.124(6) 0.050(4) 0.046(5) 0.006(4) 0.029(5)
C13 0.175(9) 0.086(5) 0.037(4) 0.003(4) 0.000(4) 0.033(5)
C14 0.130(6) 0.076(4) 0.044(4) 0.017(3) 0.009(4) 0.041(4)
C16 0.0221(19) 0.043(2) 0.039(2) 0.019(2) 0.0025(17) 0.0106(17)
C17 0.0225(19) 0.0250(18) 0.031(2) 0.0107(17) 0.0031(16) 0.0076(15)
C18 0.032(2) 0.045(2) 0.038(3) 0.017(2) 0.0070(19) 0.0107(19)
C19 0.027(2) 0.054(3) 0.065(3) 0.026(3) 0.007(2) 0.012(2)
C20 0.031(2) 0.069(3) 0.062(4) 0.030(3) -0.004(2) 0.017(2)
C21 0.039(3) 0.075(3) 0.048(3) 0.030(3) -0.003(2) 0.020(2)
C23 0.0230(19) 0.038(2) 0.032(2) 0.0144(19) 0.0041(17) 0.0038(17)
C24 0.026(2) 0.034(2) 0.035(2) 0.0076(19) 0.0082(17) 0.0049(16)
C25 0.039(2) 0.041(2) 0.043(3) 0.015(2) 0.007(2) 0.007(2)
C26 0.054(3) 0.039(3) 0.074(4) 0.023(3) 0.018(3) 0.016(2)
C27 0.064(4) 0.032(3) 0.076(4) -0.002(3) 0.020(3) 0.005(2)
C28 0.055(3) 0.052(3) 0.040(3) -0.001(2) 0.012(2) 0.000(2)
C29 0.034(2) 0.047(3) 0.035(2) 0.012(2) 0.0112(19) 0.0021(19)
C30 0.056(3) 0.063(3) 0.038(3) 0.018(3) -0.004(2) 0.001(3)
C31 0.038(3) 0.056(3) 0.034(3) 0.012(2) 0.013(2) -0.001(2)
C32 0.067(4) 0.074(4) 0.048(3) 0.028(3) 0.013(3) 0.006(3)
C33 0.111(6) 0.105(5) 0.058(4) 0.051(4) 0.021(4) 0.012(5)
C34 0.096(6) 0.142(8) 0.081(6) 0.056(6) 0.040(5) -0.008(5)
C35 0.057(4) 0.131(7) 0.076(5) 0.031(5) 0.042(4) 0.002(4)
C36 0.041(3) 0.080(4) 0.051(3) 0.012(3) 0.017(3) 0.002(3)
C37 0.045(3) 0.112(6) 0.114(6) 0.033(5) 0.025(4) 0.035(4)
C38 0.038(2) 0.033(2) 0.037(2) 0.012(2) 0.0109(19) 0.0009(18)
C39 0.048(3) 0.044(3) 0.055(3) 0.023(2) -0.002(2) 0.001(2)
C40 0.037(3) 0.062(3) 0.077(4) 0.032(3) -0.006(3) -0.005(2)
C41 0.043(3) 0.057(3) 0.090(5) 0.021(3) 0.004(3) -0.012(3)
C42 0.053(3) 0.037(3) 0.106(5) 0.028(3) 0.017(3) -0.003(2)
C43 0.041(3) 0.038(2) 0.067(4) 0.016(2) 0.015(2) 0.006(2)
C44 0.053(4) 0.052(3) 0.173(8) 0.051(4) 0.024(4) 0.018(3)
C45 0.034(2) 0.063(3) 0.041(3) 0.025(2) 0.007(2) 0.016(2)
C46 0.047(3) 0.083(4) 0.057(4) 0.034(3) -0.009(3) 0.016(3)
C22 0.106(6) 0.203(10) 0.058(5) 0.056(6) 0.014(4) 0.066(6)

loop_
_atom_type_symbol
_atom_type_description
_atom_type_scat_dispersion_real
_atom_type_scat_dispersion_imag
_atom_type_scat_source
C C 0.0033 0.0016 'International Tables Vol C Tables 4.2.6.8 and 6.1.1.4'
H H 0.0000 0.0000 'International Tables Vol C Tables 4.2.6.8 and 6.1.1.4'
N N 0.0061 0.0033 'International Tables Vol C Tables 4.2.6.8 and 6.1.1.4'
O O 0.0106 0.0060 'International Tables Vol C Tables 4.2.6.8 and 6.1.1.4'
F F 0.0171 0.0103 'International Tables Vol C Tables 4.2.6.8 and 6.1.1.4'
Pt Pt -1.7033 8.3905 'International Tables Vol C Tables 4.2.6.8 and 6.1.1.4'

loop_
_geom_angle_atom_site_label_1
_geom_angle_atom_site_label_2
_geom_angle_atom_site_label_3
_geom_angle
C17 Pt1 N1 92.86(15)
C17 Pt1 N4 92.45(15)
N1 Pt1 N4 174.11(12)
C17 Pt1 O1 177.65(13)
N1 Pt1 O1 89.46(12)
N4 Pt1 O1 85.23(12)
C45 O1 Pt1 119.6(3)
C1 N1 C2 115.2(3)
C1 N1 Pt1 126.0(3)
C2 N1 Pt1 118.6(3)
C1 N2 C9 123.0(4)
C1 N2 H2 118.5
C9 N2 H2 118.5
C1 N3 C16 135.0(4)
C1 N3 H3 112.5
C16 N3 H3 112.5
C23 N4 C24 119.9(3)
C23 N4 Pt1 123.7(3)
C24 N4 Pt1 116.2(2)
C23 N5 C31 127.9(4)
C23 N5 H5 116.0
C31 N5 H5 116.0
C23 N6 C38 128.0(4)
C23 N6 H6 116.0
C38 N6 H6 116.0
N3 C1 N1 122.1(4)
N3 C1 N2 115.8(4)
N1 C1 N2 122.0(4)
C7 C2 C3 121.7(5)
C7 C2 N1 120.4(5)
C3 C2 N1 117.9(4)
C4 C3 C2 118.8(5)
C4 C3 H3A 120.6
C2 C3 H3A 120.6
C3 C4 C5 118.6(6)
C3 C4 H4 120.7
C5 C4 H4 120.7
C6 C5 C4 124.1(6)
C6 C5 H5A 118.0
C4 C5 H5A 118.0
C5 C6 C7 119.3(6)
C5 C6 H6A 120.4
C7 C6 H6A 120.4
C2 C7 C8 121.2(5)
C2 C7 C6 117.6(5)
C8 C7 C6 121.2(5)
C7 C8 H8A 109.5
C7 C8 H8B 109.5
H8A C8 H8B 109.5
C7 C8 H8C 109.5
H8A C8 H8C 109.5
H8B C8 H8C 109.5
C14 C9 C10 120.1(5)
C14 C9 N2 119.8(5)
C10 C9 N2 120.1(5)
C11 C10 C9 120.3(6)
C11 C10 H10 119.8
C9 C10 H10 119.8
C12 C11 C10 120.3(6)
C12 C11 H11 119.8
C10 C11 H11 119.8
C13 C12 C11 119.5(6)
C13 C12 H12 120.2
C11 C12 H12 120.2
C12 C13 C14 123.3(7)
C12 C13 H13 118.4
C14 C13 H13 118.4
C9 C14 C13 116.5(6)
C9 C14 C15 116.2(8)
C13 C14 C15 124.2(8)
C9 C14 C15' 120.9(7)
C13 C14 C15' 121.1(8)
C17 C16 C21 123.7(4)
C17 C16 N3 120.0(3)
C21 C16 N3 116.3(4)
C16 C17 C18 114.0(4)
C16 C17 Pt1 123.2(3)
C18 C17 Pt1 122.7(3)
C19 C18 C17 123.9(4)
C19 C18 H18 118.0
C17 C18 H18 118.0
C20 C19 C18 119.2(4)
C20 C19 H19 120.4
C18 C19 H19 120.4
C19 C20 C21 120.6(4)
C19 C20 H20 119.7
C21 C20 H20 119.7
C20 C21 C16 118.5(5)
C20 C21 C22 114.4(5)
C16 C21 C22 127.1(5)
N4 C23 N6 119.6(4)
N4 C23 N5 120.4(4)
N6 C23 N5 119.9(4)
C25 C24 C29 120.5(4)
C25 C24 N4 118.1(4)
C29 C24 N4 121.3(4)
C26 C25 C24 121.0(5)
C26 C25 H25 119.5
C24 C25 H25 119.5
C27 C26 C25 119.1(5)
C27 C26 H26 120.4
C25 C26 H26 120.4
C26 C27 C28 120.2(5)
C26 C27 H27 119.9
C28 C27 H27 119.9
C27 C28 C29 122.4(5)
C27 C28 H28 118.8
C29 C28 H28 118.8
C28 C29 C24 116.8(5)
C28 C29 C30 120.4(5)
C24 C29 C30 122.8(4)
C29 C30 H30A 109.5
C29 C30 H30B 109.5
H30A C30 H30B 109.5
C29 C30 H30C 109.5
H30A C30 H30C 109.5
H30B C30 H30C 109.5
C32 C31 C36 121.5(5)
C32 C31 N5 120.7(4)
C36 C31 N5 117.8(5)
C31 C32 C33 119.5(6)
C31 C32 H32 120.3
C33 C32 H32 120.3
C34 C33 C32 119.6(7)
C34 C33 H33 120.2
C32 C33 H33 120.2
C33 C34 C35 120.5(7)
C33 C34 H34 119.7
C35 C34 H34 119.7
C34 C35 C36 121.6(7)
C34 C35 H35 119.2
C36 C35 H35 119.2
C35 C36 C31 117.2(7)
C35 C36 C37 121.1(6)
C31 C36 C37 121.7(5)
C36 C37 H37A 109.5
C36 C37 H37B 109.5
H37A C37 H37B 109.5
C36 C37 H37C 109.5
H37A C37 H37C 109.5
H37B C37 H37C 109.5
C39 C38 C43 120.9(4)
C39 C38 N6 120.8(4)
C43 C38 N6 118.3(4)
C38 C39 C40 120.6(5)
C38 C39 H39 119.7
C40 C39 H39 119.7
C41 C40 C39 118.9(5)
C41 C40 H40 120.5
C39 C40 H40 120.5
C42 C41 C40 120.3(5)
C42 C41 H41 119.8
C40 C41 H41 119.8
C41 C42 C43 122.0(5)
C41 C42 H42 119.0
C43 C42 H42 119.0
C38 C43 C42 117.3(5)
C38 C43 C44 121.8(4)
C42 C43 C44 120.9(5)
C43 C44 H44A 109.5
C43 C44 H44B 109.5
H44A C44 H44B 109.5
C43 C44 H44C 109.5
H44A C44 H44C 109.5
H44B C44 H44C 109.5
O2 C45 O1 129.6(4)
O2 C45 C46 116.2(5)
O1 C45 C46 114.2(4)
F3 C46 F1 106.7(8)
F3 C46 F2 102.7(8)
F1 C46 F2 101.4(7)
F3 C46 C45 114.0(5)
F1 C46 C45 114.1(5)
F2 C46 C45 116.4(5)
C21 C22 H22A 109.5
C21 C22 H22B 109.5
H22A C22 H22B 109.5
C21 C22 H22C 109.5
H22A C22 H22C 109.5
H22B C22 H22C 109.5

loop_
_geom_bond_atom_site_label_1
_geom_bond_atom_site_label_2
_geom_bond_distance
Pt1 C17 2.002(4)
Pt1 N1 2.029(3)
Pt1 N4 2.053(3)
Pt1 O1 2.147(3)
F1 C46 1.238(7)
F2 C46 1.249(8)
F3 C46 1.205(7)
O1 C45 1.241(5)
O2 C45 1.230(6)
N1 C1 1.317(5)
N1 C2 1.455(5)
N2 C1 1.364(5)
N2 C9 1.435(6)
N2 H2 0.8600
N3 C1 1.283(5)
N3 C16 1.429(5)
N3 H3 0.8600
N4 C23 1.314(5)
N4 C24 1.439(5)
N5 C23 1.367(5)
N5 C31 1.436(6)
N5 H5 0.8600
N6 C23 1.350(5)
N6 C38 1.433(5)
N6 H6 0.8600
C2 C7 1.366(7)
C2 C3 1.450(7)
C3 C4 1.369(7)
C3 H3A 0.9300
C4 C5 1.387(8)
C4 H4 0.9300
C5 C6 1.343(8)
C5 H5A 0.9300
C6 C7 1.441(7)
C6 H6A 0.9300
C7 C8 1.436(8)
C8 H8A 0.9600
C8 H8B 0.9600
C8 H8C 0.9600
C9 C14 1.375(8)
C9 C10 1.383(7)
C10 C11 1.377(8)
C10 H10 0.9300
C11 C12 1.350(10)
C11 H11 0.9300
C12 C13 1.327(10)
C12 H12 0.9300
C13 C14 1.412(9)
C13 H13 0.9300
C14 C15 1.561(16)
C14 C15' 1.600(16)
C16 C17 1.402(6)
C16 C21 1.404(6)
C17 C18 1.409(6)
C18 C19 1.382(6)
C18 H18 0.9300
C19 C20 1.379(7)
C19 H19 0.9300
C20 C21 1.381(7)
C20 H20 0.9300
C21 C22 1.596(8)
C24 C25 1.394(6)
C24 C29 1.407(6)
C25 C26 1.388(7)
C25 H25 0.9300
C26 C27 1.375(8)
C26 H26 0.9300
C27 C28 1.383(8)
C27 H27 0.9300
C28 C29 1.399(7)
C28 H28 0.9300
C29 C30 1.496(7)
C30 H30A 0.9600
C30 H30B 0.9600
C30 H30C 0.9600
C31 C32 1.377(8)
C31 C36 1.390(7)
C32 C33 1.398(8)
C32 H32 0.9300
C33 C34 1.353(11)
C33 H33 0.9300
C34 C35 1.378(11)
C34 H34 0.9300
C35 C36 1.385(9)
C35 H35 0.9300
C36 C37 1.501(9)
C37 H37A 0.9600
C37 H37B 0.9600
C37 H37C 0.9600
C38 C39 1.377(7)
C38 C43 1.390(6)
C39 C40 1.395(7)
C39 H39 0.9300
C40 C41 1.383(8)
C40 H40 0.9300
C41 C42 1.357(8)
C41 H41 0.9300
C42 C43 1.405(7)
C42 H42 0.9300
C43 C44 1.496(8)
C44 H44A 0.9600
C44 H44B 0.9600
C44 H44C 0.9600
C45 C46 1.540(7)
C22 H22A 0.9600
C22 H22B 0.9600
C22 H22C 0.9600

loop_
_geom_torsion_atom_site_label_1
_geom_torsion_atom_site_label_2
_geom_torsion_atom_site_label_3
_geom_torsion_atom_site_label_4
_geom_torsion
C16 N3 C1 N1 1.1(9)
C16 N3 C1 N2 -178.0(5)
C2 N1 C1 N3 -177.6(4)
Pt1 N1 C1 N3 7.8(6)
C2 N1 C1 N2 1.4(6)
Pt1 N1 C1 N2 -173.2(3)
C9 N2 C1 N3 0.9(7)
C9 N2 C1 N1 -178.2(4)
C1 N1 C2 C7 88.1(5)
Pt1 N1 C2 C7 -96.9(5)
C1 N1 C2 C3 -91.7(5)
Pt1 N1 C2 C3 83.3(4)
C7 C2 C3 C4 -1.1(7)
N1 C2 C3 C4 178.7(5)
C2 C3 C4 C5 0.1(8)
C3 C4 C5 C6 0.2(10)
C4 C5 C6 C7 0.4(10)
C3 C2 C7 C8 -178.2(5)
N1 C2 C7 C8 2.0(7)
C3 C2 C7 C6 1.7(7)
N1 C2 C7 C6 -178.1(4)
C5 C6 C7 C2 -1.3(8)
C5 C6 C7 C8 178.5(6)
C1 N2 C9 C14 97.4(7)
C1 N2 C9 C10 -80.1(6)
C14 C9 C10 C11 0.7(9)
N2 C9 C10 C11 178.3(5)
C9 C10 C11 C12 0.3(9)
C10 C11 C12 C13 0.0(11)
C11 C12 C13 C14 -1.3(14)
C10 C9 C14 C13 -1.9(10)
N2 C9 C14 C13 -179.4(6)
C10 C9 C14 C15 -162.8(11)
N2 C9 C14 C15 19.7(13)
C10 C9 C14 C15' 164.4(11)
N2 C9 C14 C15' -13.1(13)
C12 C13 C14 C9 2.2(13)
C12 C13 C14 C15 161.4(13)
C12 C13 C14 C15' -164.1(12)
C1 N3 C16 C17 -7.6(8)
C1 N3 C16 C21 173.3(5)
C21 C16 C17 C18 1.8(6)
N3 C16 C17 C18 -177.3(4)
C21 C16 C17 Pt1 -176.9(4)
N3 C16 C17 Pt1 4.0(6)
C16 C17 C18 C19 -1.0(6)
Pt1 C17 C18 C19 177.7(3)
C17 C18 C19 C20 0.5(7)
C18 C19 C20 C21 -0.7(8)
C19 C20 C21 C16 1.4(8)
C19 C20 C21 C22 -176.8(6)
C17 C16 C21 C20 -2.0(7)
N3 C16 C21 C20 177.1(5)
C17 C16 C21 C22 175.9(6)
N3 C16 C21 C22 -5.0(8)
C24 N4 C23 N6 168.5(4)
Pt1 N4 C23 N6 -16.1(5)
C24 N4 C23 N5 -13.9(6)
Pt1 N4 C23 N5 161.4(3)
C38 N6 C23 N4 148.5(4)
C38 N6 C23 N5 -29.1(7)
C31 N5 C23 N4 156.7(4)
C31 N5 C23 N6 -25.8(7)
C23 N4 C24 C25 120.8(4)
Pt1 N4 C24 C25 -54.8(4)
C23 N4 C24 C29 -62.9(5)
Pt1 N4 C24 C29 121.5(4)
C29 C24 C25 C26 2.2(7)
N4 C24 C25 C26 178.5(4)
C24 C25 C26 C27 0.1(7)
C25 C26 C27 C28 -1.8(8)
C26 C27 C28 C29 1.4(8)
C27 C28 C29 C24 0.8(7)
C27 C28 C29 C30 -176.7(5)
C25 C24 C29 C28 -2.5(6)
N4 C24 C29 C28 -178.8(4)
C25 C24 C29 C30 174.9(4)
N4 C24 C29 C30 -1.3(6)
C23 N5 C31 C32 -34.6(7)
C23 N5 C31 C36 147.2(5)
C36 C31 C32 C33 -2.8(9)
N5 C31 C32 C33 179.0(5)
C31 C32 C33 C34 2.0(10)
C32 C33 C34 C35 0.1(13)
C33 C34 C35 C36 -1.6(13)
C34 C35 C36 C31 0.8(11)
C34 C35 C36 C37 -178.8(7)
C32 C31 C36 C35 1.4(9)
N5 C31 C36 C35 179.6(5)
C32 C31 C36 C37 -179.0(6)
N5 C31 C36 C37 -0.8(8)
C23 N6 C38 C39 -31.2(7)
C23 N6 C38 C43 150.4(5)
C43 C38 C39 C40 -1.4(8)
N6 C38 C39 C40 -179.7(5)
C38 C39 C40 C41 2.1(9)
C39 C40 C41 C42 -0.4(10)
C40 C41 C42 C43 -2.1(10)
C39 C38 C43 C42 -1.0(8)
N6 C38 C43 C42 177.4(5)
C39 C38 C43 C44 179.4(6)
N6 C38 C43 C44 -2.3(8)
C41 C42 C43 C38 2.8(9)
C41 C42 C43 C44 -177.6(7)
Pt1 O1 C45 O2 2.9(7)
Pt1 O1 C45 C46 -177.9(3)
O2 C45 C46 F3 60.0(10)
O1 C45 C46 F3 -119.4(9)
O2 C45 C46 F1 -63.0(9)
O1 C45 C46 F1 117.7(7)
O2 C45 C46 F2 179.4(7)
O1 C45 C46 F2 0.0(9)
